data_7010480
loop_
_publ_author_name
'Riklin, Marianne'
'Tran, Dat'
'Bu, Xianhui'
'Laverman, Leroy E.'
'Ford, Peter C.'

_publ_section_title
;
 The synthesis of the ligand
 5-bis[2-(3,5-dimethyl-1-pyrazolyl)ethyl]amine-1,10-phenanthroline and
 of its ruthenium(II) and rhenium(I) complexes. Binuclear species with
 Cu(I) and some photophysical properties&#x2020;
;
_journal_issue 12
_journal_name_full 'Journal of the Chemical Society, Dalton Transactions'
_journal_page_first 1813
_journal_paper_doi 10.1039/b009614h
_journal_year 2001
_chemical_formula_sum 'C16 H27 Cu F6 N5 O8 S2'
_chemical_formula_weight 659.09
_chemical_name_systematic
; 
? 
;
_space_group_IT_number 14
_symmetry_space_group_name_Hall '-P 2ybc'
_symmetry_space_group_name_H-M 'P 1 21/c 1'
_atom_sites_solution_hydrogens geom
_atom_sites_solution_primary direct
_atom_sites_solution_secondary difmap
_audit_creation_method SHELXL
_cell_angle_alpha 90.00
_cell_angle_beta 90.82
_cell_angle_gamma 90.00
_cell_formula_units_Z 8
_cell_length_a 13.2155(2)
_cell_length_b 24.1634(3)
_cell_length_c 17.2183(3)
_cell_measurement_temperature 293(2)
_cell_volume 5497.78(14)
_computing_structure_refinement 'SHELXL-93 (Sheldrick, 1993)'
_computing_structure_solution 'SHELXS-86 (Sheldrick, 1990)'
_diffrn_ambient_temperature 293(2)
_diffrn_radiation_monochromator graphite
_diffrn_radiation_source 'fine-focus sealed tube'
_diffrn_radiation_type MoK\a
_diffrn_radiation_wavelength 0.71073
_diffrn_reflns_av_R_equivalents 0.0486
_diffrn_reflns_av_sigmaI/netI 0.0382
_diffrn_reflns_limit_h_max 16
_diffrn_reflns_limit_h_min -17
_diffrn_reflns_limit_k_max 32
_diffrn_reflns_limit_k_min -32
_diffrn_reflns_limit_l_max 22
_diffrn_reflns_limit_l_min -22
_diffrn_reflns_number 45503
_diffrn_reflns_theta_max 25.00
_diffrn_reflns_theta_min 1.45
_exptl_absorpt_coefficient_mu 1.035
_exptl_crystal_density_diffrn 1.593
_exptl_crystal_F_000 2696
_refine_diff_density_max 0.455
_refine_diff_density_min -0.783
_refine_diff_density_rms 0.082
_refine_ls_extinction_coef 0.00013(9)
_refine_ls_extinction_expression Fc^*^=kFc[1+0.001xFc^2^\l^3^/sin(2\q)]^-1/4^
_refine_ls_extinction_method SHELXL
_refine_ls_goodness_of_fit_all 1.801
_refine_ls_goodness_of_fit_obs 2.111
_refine_ls_matrix_type full
_refine_ls_number_parameters 726
_refine_ls_number_reflns 9661
_refine_ls_number_restraints 4
_refine_ls_restrained_S_all 1.801
_refine_ls_restrained_S_obs 2.110
_refine_ls_R_factor_all 0.0964
_refine_ls_R_factor_obs 0.0655
_refine_ls_shift/esd_max 0.016
_refine_ls_shift/esd_mean 0.001
_refine_ls_structure_factor_coef Fsqd
_refine_ls_weighting_details 'w=1/[\s^2^(Fo^2^)+(0.0500P)^2^+0.0000P] where P=(Fo^2^+2Fc^2^)/3'
_refine_ls_weighting_scheme calc
_refine_ls_wR_factor_all 0.1715
_refine_ls_wR_factor_obs 0.1652
_reflns_number_observed 6744
_reflns_number_total 9661
_reflns_observed_criterion >2sigma(I)
_cod_data_source_file b009614h.txt
_cod_data_source_block final
_cod_depositor_comments
;
The following automatic conversions were performed:

'_refine_ls_weighting_scheme' value 'calc
w=1/[\s^2^(Fo^2^)+(0.0500P)^2^+0.0000P] where P=(Fo^2^+2Fc^2^)/3' was
changed to 'calc'. New tag '_refine_ls_weighting_details' was
created. The value of the new tag was set to
'w=1/[\s^2^(Fo^2^)+(0.0500P)^2^+0.0000P] where P=(Fo^2^+2Fc^2^)/3'.

Automatic conversion script
Id: cif_fix_values 3143 2015-03-26 13:38:13Z robertas 
;
_cod_database_code 7010480

loop_
_symmetry_equiv_pos_as_xyz
'x, y, z'
'-x, y+1/2, -z+1/2'
'-x, -y, -z'
'x, -y-1/2, z-1/2'

loop_
_atom_site_aniso_label
_atom_site_aniso_U_11
_atom_site_aniso_U_22
_atom_site_aniso_U_33
_atom_site_aniso_U_23
_atom_site_aniso_U_13
_atom_site_aniso_U_12
Cu1 0.0355(3) 0.0373(3) 0.0481(4) -0.0021(2) -0.0039(3) 0.0025(2)
N1 0.040(3) 0.051(3) 0.054(3) -0.004(2) -0.005(2) -0.002(2)
N11 0.046(3) 0.036(2) 0.054(3) -0.004(2) 0.002(2) -0.005(2)
N12 0.045(3) 0.038(2) 0.047(2) 0.001(2) -0.001(2) -0.002(2)
N21 0.046(3) 0.054(3) 0.057(3) -0.004(2) -0.004(2) 0.008(2)
N22 0.044(2) 0.036(2) 0.055(3) -0.002(2) -0.003(2) 0.007(2)
O1 0.097(3) 0.054(3) 0.043(2) 0.003(2) 0.006(2) 0.018(2)
O2 0.063(3) 0.054(3) 0.046(3) 0.000(2) -0.014(2) -0.001(2)
C11 0.037(3) 0.055(3) 0.062(3) -0.010(3) -0.007(2) -0.006(2)
C12 0.058(4) 0.042(3) 0.067(4) -0.006(3) -0.002(3) -0.011(3)
C13 0.060(4) 0.042(3) 0.077(4) -0.006(3) 0.004(3) 0.006(3)
C14 0.052(4) 0.053(3) 0.081(4) -0.004(3) 0.004(3) 0.013(3)
C15 0.042(3) 0.045(3) 0.051(3) -0.001(2) 0.001(2) 0.002(2)
C16 0.081(5) 0.046(3) 0.144(7) -0.013(4) 0.007(4) 0.006(3)
C17 0.038(3) 0.055(3) 0.067(4) 0.000(3) 0.002(3) 0.006(2)
C21 0.029(3) 0.055(3) 0.090(4) -0.010(3) -0.008(3) 0.000(2)
C22 0.049(4) 0.064(4) 0.085(4) -0.005(3) 0.010(3) 0.013(3)
C23 0.077(5) 0.047(4) 0.091(5) -0.011(3) -0.021(4) 0.023(3)
C24 0.078(5) 0.047(4) 0.102(5) -0.002(3) -0.019(4) 0.005(3)
C25 0.060(4) 0.046(3) 0.065(4) 0.001(3) -0.005(3) 0.001(3)
C26 0.084(5) 0.070(5) 0.209(10) -0.014(5) -0.006(6) 0.038(4)
C27 0.065(4) 0.059(4) 0.125(6) 0.001(4) 0.001(4) -0.010(3)
Cu2 0.0353(3) 0.0390(3) 0.0445(4) 0.0029(2) 0.0021(3) 0.0022(2)
N2 0.042(3) 0.052(3) 0.053(3) -0.001(2) 0.000(2) -0.005(2)
N31 0.047(3) 0.051(3) 0.064(3) 0.006(2) -0.002(2) 0.011(2)
N32 0.042(2) 0.040(2) 0.050(3) 0.001(2) 0.001(2) 0.005(2)
N41 0.048(3) 0.035(2) 0.051(3) -0.001(2) 0.004(2) -0.004(2)
N42 0.035(2) 0.040(2) 0.043(2) 0.003(2) 0.001(2) -0.001(2)
O3 0.077(3) 0.053(3) 0.045(3) 0.007(2) -0.006(2) 0.006(2)
O4 0.064(3) 0.049(2) 0.047(2) 0.006(2) 0.003(2) 0.004(2)
C31 0.021(3) 0.058(3) 0.080(4) 0.003(3) -0.001(2) 0.001(2)
C32 0.048(4) 0.068(4) 0.093(5) 0.010(3) -0.018(3) 0.007(3)
C33 0.058(4) 0.056(4) 0.103(5) 0.013(3) 0.005(3) 0.016(3)
C34 0.071(4) 0.042(3) 0.103(5) 0.001(3) 0.001(4) 0.005(3)
C35 0.055(4) 0.047(3) 0.061(4) 0.003(3) 0.006(3) 0.000(3)
C36 0.095(6) 0.073(5) 0.251(12) 0.023(6) -0.012(7) 0.041(4)
C37 0.059(4) 0.062(4) 0.114(6) 0.007(4) -0.006(4) -0.011(3)
C41 0.043(3) 0.059(3) 0.056(3) 0.009(3) 0.005(2) -0.005(3)
C42 0.047(3) 0.047(3) 0.060(3) 0.005(3) -0.001(3) -0.013(2)
C43 0.059(4) 0.038(3) 0.067(4) -0.004(2) 0.005(3) 0.004(3)
C44 0.045(3) 0.043(3) 0.077(4) -0.002(3) 0.005(3) 0.010(2)
C45 0.039(3) 0.045(3) 0.042(3) -0.006(2) 0.005(2) -0.001(2)
C46 0.084(5) 0.042(3) 0.132(6) 0.001(3) 0.008(4) -0.009(3)
C47 0.041(3) 0.051(3) 0.063(3) 0.004(3) -0.004(2) 0.001(2)
S1 0.0495(8) 0.0410(7) 0.0517(8) -0.0031(6) -0.0047(6) -0.0006(6)
C1 0.091(6) 0.065(4) 0.103(6) 0.024(4) -0.001(5) 0.018(4)
O11 0.071(3) 0.076(3) 0.081(3) -0.023(2) -0.014(2) -0.017(2)
O12 0.067(3) 0.080(3) 0.064(3) -0.017(2) 0.006(2) 0.004(2)
O13 0.060(3) 0.067(3) 0.080(3) 0.018(2) -0.001(2) -0.001(2)
F11 0.148(5) 0.097(3) 0.228(6) 0.096(4) 0.009(4) 0.001(3)
F12 0.083(3) 0.162(4) 0.121(4) 0.024(3) -0.042(3) 0.014(3)
F13 0.128(4) 0.106(3) 0.158(4) -0.018(3) 0.014(3) 0.063(3)
S2 0.0497(8) 0.0439(7) 0.0540(9) -0.0001(6) 0.0034(6) -0.0016(6)
C2 0.059(4) 0.067(4) 0.093(5) 0.022(4) -0.001(4) -0.007(3)
O21 0.069(3) 0.080(3) 0.083(3) -0.015(2) 0.017(2) 0.004(2)
O22 0.078(3) 0.073(3) 0.073(3) -0.017(2) -0.012(2) -0.005(2)
O23 0.074(3) 0.071(3) 0.090(3) 0.026(2) -0.002(2) 0.003(2)
F21 0.076(3) 0.166(4) 0.130(4) 0.043(3) 0.033(3) 0.000(3)
F22 0.135(4) 0.121(4) 0.137(4) 0.003(3) -0.032(3) -0.078(3)
F23 0.098(3) 0.088(3) 0.153(4) 0.061(3) -0.005(3) -0.008(2)
S3 0.0538(9) 0.0499(8) 0.0558(9) 0.0018(6) 0.0049(7) -0.0003(6)
C3 0.074(5) 0.065(4) 0.085(5) -0.002(4) -0.005(4) 0.010(4)
O31 0.063(3) 0.074(3) 0.112(4) -0.025(2) 0.001(2) -0.014(2)
O32 0.092(3) 0.078(3) 0.053(3) 0.009(2) 0.003(2) 0.007(2)
O33 0.077(3) 0.082(3) 0.059(3) 0.001(2) 0.015(2) 0.013(2)
F31 0.194(5) 0.079(3) 0.113(4) 0.027(3) -0.013(3) 0.041(3)
F32 0.109(3) 0.085(3) 0.117(3) -0.026(2) 0.009(3) 0.027(2)
F33 0.095(3) 0.068(3) 0.242(6) -0.012(3) -0.008(4) -0.020(2)
S4 0.0555(9) 0.0479(8) 0.0597(9) 0.0013(7) -0.0079(7) -0.0017(6)
C4 0.086(5) 0.058(4) 0.097(6) 0.004(4) -0.003(4) -0.014(4)
O41 0.073(3) 0.083(3) 0.062(3) 0.003(2) -0.021(2) -0.012(2)
O42 0.066(3) 0.085(3) 0.120(4) -0.029(3) -0.006(3) 0.001(2)
O43 0.100(3) 0.079(3) 0.059(3) 0.012(2) -0.009(2) -0.015(2)
F41 0.211(6) 0.078(3) 0.120(4) 0.023(3) 0.012(4) -0.052(3)
F42 0.097(3) 0.071(3) 0.293(7) -0.018(4) 0.018(4) 0.027(3)
F43 0.126(4) 0.090(3) 0.124(4) -0.037(3) -0.013(3) -0.031(3)

loop_
_atom_site_label
_atom_site_type_symbol
_atom_site_fract_x
_atom_site_fract_y
_atom_site_fract_z
_atom_site_U_iso_or_equiv
_atom_site_thermal_displace_type
_atom_site_occupancy
_atom_site_calc_flag
_atom_site_refinement_flags
_atom_site_disorder_group
Cu1 Cu 0.44459(4) 0.75286(2) 0.83825(3) 0.0403(2) Uani 1 d . .
N1 N 0.5903(3) 0.7858(2) 0.8366(3) 0.0483(11) Uani 1 d . .
H1 H 0.5909(50) 0.7957(27) 0.7960(35) 0.081(26) Uiso 1 d . .
N11 N 0.4285(3) 0.8766(2) 0.8504(2) 0.0455(10) Uani 1 d . .
N12 N 0.3819(3) 0.82609(15) 0.8418(2) 0.0430(10) Uani 1 d . .
N21 N 0.5829(3) 0.6566(2) 0.8288(2) 0.0524(11) Uani 1 d . .
N22 N 0.4865(3) 0.6748(2) 0.8399(2) 0.0449(10) Uani 1 d . .
O1 O 0.4045(4) 0.7441(2) 0.9548(2) 0.0648(11) Uani 1 d D .
H1A H 0.4415(41) 0.7235(22) 0.9827(32) 0.091(24) Uiso 1 d D .
H1B H 0.3927(41) 0.7722(14) 0.9813(27) 0.060(18) Uiso 1 d D .
O2 O 0.3809(3) 0.7387(2) 0.7287(3) 0.0546(11) Uani 1 d . .
H2A H 0.3805(38) 0.7563(19) 0.7032(28) 0.017(15) Uiso 1 d . .
C11 C 0.5950(4) 0.8357(2) 0.8862(3) 0.0515(13) Uani 1 d . .
H11A H 0.6652(4) 0.8465(2) 0.8939(3) 0.062 Uiso 1 calc R .
H11B H 0.5673(4) 0.8272(2) 0.9366(3) 0.062 Uiso 1 calc R .
C12 C 0.5377(4) 0.8828(2) 0.8510(3) 0.0555(14) Uani 1 d . .
H12A H 0.5550(4) 0.9163(2) 0.8793(3) 0.067 Uiso 1 calc R .
H12B H 0.5597(4) 0.8876(2) 0.7979(3) 0.067 Uiso 1 calc R .
C13 C 0.3593(4) 0.9169(2) 0.8550(3) 0.0598(15) Uani 1 d . .
C14 C 0.2646(4) 0.8929(2) 0.8509(3) 0.062(2) Uani 1 d . .
H14 H 0.2023(4) 0.9107(2) 0.8526(3) 0.074 Uiso 1 calc R .
C15 C 0.2818(4) 0.8363(2) 0.8436(3) 0.0460(12) Uani 1 d . .
C16 C 0.3885(5) 0.9768(2) 0.8641(5) 0.090(2) Uani 1 d . .
H16A H 0.3298(9) 0.9997(3) 0.8564(29) 0.135 Uiso 1 calc R .
H16B H 0.4385(28) 0.9862(6) 0.8264(19) 0.135 Uiso 1 calc R .
H16C H 0.4159(35) 0.9829(5) 0.9154(10) 0.135 Uiso 1 calc R .
C17 C 0.2060(4) 0.7901(2) 0.8409(3) 0.0537(13) Uani 1 d . .
H17A H 0.1395(5) 0.8050(2) 0.8324(21) 0.081 Uiso 1 calc R .
H17B H 0.2080(19) 0.7704(9) 0.8893(8) 0.081 Uiso 1 calc R .
H17C H 0.2221(16) 0.7652(8) 0.7994(13) 0.081 Uiso 1 calc R .
C21 C 0.6683(4) 0.7451(2) 0.8563(4) 0.058(2) Uani 1 d . .
H21A H 0.6618(4) 0.7346(2) 0.9104(4) 0.070 Uiso 1 calc R .
H21B H 0.7344(4) 0.7619(2) 0.8501(4) 0.070 Uiso 1 calc R .
C22 C 0.6616(4) 0.6947(2) 0.8072(4) 0.066(2) Uani 1 d . .
H22A H 0.6501(4) 0.7059(2) 0.7537(4) 0.079 Uiso 1 calc R .
H22B H 0.7260(4) 0.6756(2) 0.8098(4) 0.079 Uiso 1 calc R .
C23 C 0.5862(5) 0.6010(2) 0.8351(4) 0.072(2) Uani 1 d . .
C24 C 0.4908(5) 0.5835(2) 0.8501(4) 0.076(2) Uani 1 d . .
H24 H 0.4701(5) 0.5471(2) 0.8570(4) 0.091 Uiso 1 calc R .
C25 C 0.4301(4) 0.6303(2) 0.8533(3) 0.0570(14) Uani 1 d . .
C26 C 0.6823(6) 0.5689(3) 0.8246(6) 0.121(3) Uani 1 d . .
H26A H 0.7073(26) 0.5750(21) 0.7733(13) 0.181 Uiso 1 calc R .
H26B H 0.6690(12) 0.5301(4) 0.8317(37) 0.181 Uiso 1 calc R .
H26C H 0.7319(17) 0.5809(19) 0.8623(24) 0.181 Uiso 1 calc R .
C27 C 0.3202(5) 0.6337(2) 0.8671(4) 0.083(2) Uani 1 d . .
H27A H 0.2928(8) 0.5971(3) 0.8716(27) 0.124 Uiso 1 calc R .
H27B H 0.2876(7) 0.6526(17) 0.8245(13) 0.124 Uiso 1 calc R .
H27C H 0.3087(5) 0.6538(16) 0.9143(14) 0.124 Uiso 1 calc R .
Cu2 Cu 0.05754(4) 0.25134(2) 0.90967(3) 0.0396(2) Uani 1 d . .
N2 N -0.0887(3) 0.2185(2) 0.9074(3) 0.0489(11) Uani 1 d . .
H2 H -0.0993(42) 0.2046(23) 0.8574(33) 0.071(19) Uiso 1 d . .
N31 N -0.0805(3) 0.3477(2) 0.9000(3) 0.0537(11) Uani 1 d . .
N32 N 0.0151(3) 0.3294(2) 0.9123(2) 0.0440(10) Uani 1 d . .
N41 N 0.0760(3) 0.1277(2) 0.9227(2) 0.0446(10) Uani 1 d . .
N42 N 0.1216(3) 0.17808(15) 0.9127(2) 0.0395(9) Uani 1 d . .
O3 O 0.1014(4) 0.2586(2) 1.0274(3) 0.0585(12) Uani 1 d . .
H3A H 0.1145(38) 0.2415(19) 1.0493(29) 0.019(16) Uiso 1 d . .
O4 O 0.1184(3) 0.2653(2) 0.8009(2) 0.0534(9) Uani 1 d D .
H4A H 0.0912(41) 0.2411(18) 0.7711(28) 0.066(20) Uiso 1 d D .
H4B H 0.0912(37) 0.2922(15) 0.7783(28) 0.059(18) Uiso 1 d D .
C31 C -0.1653(4) 0.2590(2) 0.9285(3) 0.0531(14) Uani 1 d . .
H31A H -0.1558(4) 0.2693(2) 0.9826(3) 0.064 Uiso 1 calc R .
H31B H -0.2319(4) 0.2424(2) 0.9228(3) 0.064 Uiso 1 calc R .
C32 C -0.1605(4) 0.3100(2) 0.8792(4) 0.070(2) Uani 1 d . .
H32A H -0.1520(4) 0.2989(2) 0.8255(4) 0.084 Uiso 1 calc R .
H32B H -0.2246(4) 0.3294(2) 0.8825(4) 0.084 Uiso 1 calc R .
C33 C -0.0835(5) 0.4033(2) 0.9052(4) 0.073(2) Uani 1 d . .
C34 C 0.0119(5) 0.4208(2) 0.9206(4) 0.072(2) Uani 1 d . .
H34 H 0.0329(5) 0.4573(2) 0.9267(4) 0.087 Uiso 1 calc R .
C35 C 0.0722(4) 0.3744(2) 0.9255(3) 0.0542(14) Uani 1 d . .
C36 C -0.1797(6) 0.4352(3) 0.8914(6) 0.140(4) Uani 1 d . .
H36A H -0.1688(17) 0.4735(6) 0.9043(41) 0.210 Uiso 1 calc R .
H36B H -0.2321(16) 0.4204(20) 0.9234(32) 0.210 Uiso 1 calc R .
H36C H -0.1997(30) 0.4322(25) 0.8378(11) 0.210 Uiso 1 calc R .
C37 C 0.1813(5) 0.3696(2) 0.9407(4) 0.079(2) Uani 1 d . .
H37A H 0.2083(7) 0.4052(4) 0.9543(25) 0.118 Uiso 1 calc R .
H37B H 0.2140(6) 0.3561(17) 0.8950(9) 0.118 Uiso 1 calc R .
H37C H 0.1930(5) 0.3442(14) 0.9828(17) 0.118 Uiso 1 calc R .
C41 C -0.0921(4) 0.1687(2) 0.9565(3) 0.0524(13) Uani 1 d . .
H41A H -0.1621(4) 0.1577(2) 0.9630(3) 0.063 Uiso 1 calc R .
H41B H -0.0640(4) 0.1773(2) 1.0074(3) 0.063 Uiso 1 calc R .
C42 C -0.0340(4) 0.1215(2) 0.9219(3) 0.0513(13) Uani 1 d . .
H42A H -0.0507(4) 0.0879(2) 0.9499(3) 0.062 Uiso 1 calc R .
H42B H -0.0567(4) 0.1166(2) 0.8685(3) 0.062 Uiso 1 calc R .
C43 C 0.1460(4) 0.0880(2) 0.9309(3) 0.0547(14) Uani 1 d . .
C44 C 0.2396(4) 0.1123(2) 0.9263(3) 0.0548(14) Uani 1 d . .
H44 H 0.3021(4) 0.0947(2) 0.9297(3) 0.066 Uiso 1 calc R .
C45 C 0.2217(4) 0.1686(2) 0.9157(3) 0.0421(11) Uani 1 d . .
C46 C 0.1179(5) 0.0282(2) 0.9431(4) 0.086(2) Uani 1 d . .
H46A H 0.1783(5) 0.0063(4) 0.9480(27) 0.129 Uiso 1 calc R .
H46B H 0.0783(30) 0.0154(6) 0.8995(13) 0.129 Uiso 1 calc R .
H46C H 0.0791(30) 0.0248(3) 0.9895(15) 0.129 Uiso 1 calc R .
C47 C 0.2962(4) 0.2142(2) 0.9118(3) 0.0513(13) Uani 1 d . .
H47A H 0.3626(5) 0.1991(2) 0.9045(20) 0.077 Uiso 1 calc R .
H47B H 0.2952(19) 0.2350(9) 0.9593(8) 0.077 Uiso 1 calc R .
H47C H 0.2792(15) 0.2381(8) 0.8690(12) 0.077 Uiso 1 calc R .
S1 S 0.06521(10) 0.12413(5) 1.15704(7) 0.0475(3) Uani 1 d . .
C1 C 0.1584(6) 0.0740(3) 1.1908(5) 0.087(2) Uani 1 d . .
O11 O -0.0038(3) 0.0927(2) 1.1113(2) 0.0760(12) Uani 1 d . .
O12 O 0.0248(3) 0.1460(2) 1.2272(2) 0.0703(11) Uani 1 d . .
O13 O 0.1265(3) 0.1626(2) 1.1146(2) 0.0689(11) Uani 1 d . .
F11 F 0.1159(4) 0.0352(2) 1.2305(4) 0.158(2) Uani 1 d . .
F12 F 0.2274(3) 0.0979(2) 1.2366(3) 0.122(2) Uani 1 d . .
F13 F 0.2090(4) 0.0529(2) 1.1330(3) 0.131(2) Uani 1 d . .
S2 S 0.43028(10) 0.62531(5) 0.58753(8) 0.0492(3) Uani 1 d . .
C2 C 0.3377(5) 0.5750(3) 0.6195(4) 0.073(2) Uani 1 d . .
O21 O 0.4999(3) 0.5932(2) 0.5435(2) 0.0773(12) Uani 1 d . .
O22 O 0.4707(3) 0.6483(2) 0.6573(2) 0.0751(12) Uani 1 d . .
O23 O 0.3696(3) 0.6634(2) 0.5422(2) 0.0783(12) Uani 1 d . .
F21 F 0.2685(3) 0.5997(2) 0.6627(3) 0.124(2) Uani 1 d . .
F22 F 0.2886(4) 0.5528(2) 0.5625(3) 0.131(2) Uani 1 d . .
F23 F 0.3795(3) 0.5366(2) 0.6645(3) 0.1132(15) Uani 1 d . .
S3 S -0.01576(11) 0.16205(5) 0.67997(8) 0.0531(4) Uani 1 d . .
C3 C -0.0043(5) 0.0875(3) 0.6750(4) 0.075(2) Uani 1 d . .
O31 O 0.0877(3) 0.1784(2) 0.6988(3) 0.0830(13) Uani 1 d . .
O32 O -0.0496(3) 0.1782(2) 0.6046(2) 0.0744(12) Uani 1 d . .
O33 O -0.0864(3) 0.1714(2) 0.7409(2) 0.0726(11) Uani 1 d . .
F31 F 0.0287(4) 0.0664(2) 0.7392(3) 0.129(2) Uani 1 d . .
F32 F 0.0600(3) 0.0732(2) 0.6199(3) 0.1037(13) Uani 1 d . .
F33 F -0.0913(4) 0.0641(2) 0.6562(3) 0.135(2) Uani 1 d . .
S4 S 0.48526(11) 0.34110(5) 0.89267(9) 0.0544(4) Uani 1 d . .
C4 C 0.4953(6) 0.4154(3) 0.8983(5) 0.080(2) Uani 1 d . .
O41 O 0.4154(3) 0.3317(2) 0.8305(2) 0.0731(11) Uani 1 d . .
O42 O 0.5879(3) 0.3246(2) 0.8756(3) 0.0904(14) Uani 1 d . .
O43 O 0.4525(3) 0.3253(2) 0.9673(2) 0.0795(12) Uani 1 d . .
F41 F 0.5304(5) 0.4364(2) 0.8325(3) 0.136(2) Uani 1 d . .
F42 F 0.4094(4) 0.4395(2) 0.9149(4) 0.154(2) Uani 1 d . .
F43 F 0.5632(4) 0.4313(2) 0.9514(3) 0.1135(15) Uani 1 d . .

loop_
_atom_type_symbol
_atom_type_description
_atom_type_scat_dispersion_real
_atom_type_scat_dispersion_imag
_atom_type_scat_source
C C 0.0033 0.0016 'International Tables Vol C Tables 4.2.6.8 and 6.1.1.4'
H H 0.0000 0.0000 'International Tables Vol C Tables 4.2.6.8 and 6.1.1.4'
N N 0.0061 0.0033 'International Tables Vol C Tables 4.2.6.8 and 6.1.1.4'
O O 0.0106 0.0060 'International Tables Vol C Tables 4.2.6.8 and 6.1.1.4'
F F 0.0171 0.0103 'International Tables Vol C Tables 4.2.6.8 and 6.1.1.4'
S S 0.1246 0.1234 'International Tables Vol C Tables 4.2.6.8 and 6.1.1.4'
Cu Cu 0.3201 1.2651 'International Tables Vol C Tables 4.2.6.8 and 6.1.1.4'

loop_
_geom_angle_atom_site_label_1
_geom_angle_atom_site_label_2
_geom_angle_atom_site_label_3
_geom_angle
_geom_angle_site_symmetry_1
_geom_angle_site_symmetry_3
_geom_angle_publ_flag
N12 Cu1 N22 170.8(2) . . ?
N12 Cu1 O2 90.6(2) . . ?
N22 Cu1 O2 88.0(2) . . ?
N12 Cu1 N1 92.7(2) . . ?
N22 Cu1 N1 96.1(2) . . ?
O2 Cu1 N1 114.3(2) . . ?
N12 Cu1 O1 87.0(2) . . ?
N22 Cu1 O1 87.9(2) . . ?
O2 Cu1 O1 138.3(2) . . ?
N1 Cu1 O1 107.4(2) . . ?
C21 N1 C11 113.0(4) . . ?
C21 N1 Cu1 113.0(3) . . ?
C11 N1 Cu1 109.6(3) . . ?
C13 N11 N12 110.3(4) . . ?
C13 N11 C12 127.1(4) . . ?
N12 N11 C12 122.5(4) . . ?
C15 N12 N11 105.9(4) . . ?
C15 N12 Cu1 125.7(3) . . ?
N11 N12 Cu1 128.1(3) . . ?
C23 N21 N22 109.8(5) . . ?
C23 N21 C22 129.4(5) . . ?
N22 N21 C22 120.6(4) . . ?
C25 N22 N21 106.9(4) . . ?
C25 N22 Cu1 128.3(4) . . ?
N21 N22 Cu1 124.8(3) . . ?
N1 C11 C12 111.8(4) . . ?
N11 C12 C11 115.0(4) . . ?
N11 C13 C14 108.1(5) . . ?
N11 C13 C16 122.1(5) . . ?
C14 C13 C16 129.8(5) . . ?
C13 C14 C15 105.6(5) . . ?
N12 C15 C14 110.1(4) . . ?
N12 C15 C17 121.2(4) . . ?
C14 C15 C17 128.6(5) . . ?
N1 C21 C22 112.5(5) . . ?
N21 C22 C21 114.5(5) . . ?
N21 C23 C24 107.3(5) . . ?
N21 C23 C26 122.2(6) . . ?
C24 C23 C26 130.6(6) . . ?
C23 C24 C25 107.0(5) . . ?
N22 C25 C24 109.1(5) . . ?
N22 C25 C27 122.5(5) . . ?
C24 C25 C27 128.5(6) . . ?
N42 Cu2 N32 170.6(2) . . ?
N42 Cu2 O4 89.9(2) . . ?
N32 Cu2 O4 88.8(2) . . ?
N42 Cu2 N2 93.3(2) . . ?
N32 Cu2 N2 95.7(2) . . ?
O4 Cu2 N2 114.5(2) . . ?
N42 Cu2 O3 86.4(2) . . ?
N32 Cu2 O3 88.4(2) . . ?
O4 Cu2 O3 138.5(2) . . ?
N2 Cu2 O3 106.9(2) . . ?
C31 N2 C41 112.2(4) . . ?
C31 N2 Cu2 112.7(3) . . ?
C41 N2 Cu2 109.6(3) . . ?
C33 N31 N32 110.2(5) . . ?
C33 N31 C32 128.8(5) . . ?
N32 N31 C32 120.9(4) . . ?
C35 N32 N31 106.4(4) . . ?
C35 N32 Cu2 128.3(3) . . ?
N31 N32 Cu2 125.3(3) . . ?
C43 N41 N42 110.2(4) . . ?
C43 N41 C42 127.8(4) . . ?
N42 N41 C42 122.0(4) . . ?
C45 N42 N41 106.2(4) . . ?
C45 N42 Cu2 125.4(3) . . ?
N41 N42 Cu2 127.9(3) . . ?
N2 C31 C32 112.0(5) . . ?
N31 C32 C31 114.6(5) . . ?
N31 C33 C34 107.2(5) . . ?
N31 C33 C36 121.8(6) . . ?
C34 C33 C36 130.9(6) . . ?
C33 C34 C35 107.1(5) . . ?
N32 C35 C34 109.0(5) . . ?
N32 C35 C37 121.1(5) . . ?
C34 C35 C37 129.9(5) . . ?
N2 C41 C42 111.9(4) . . ?
N41 C42 C41 115.6(4) . . ?
N41 C43 C44 108.0(4) . . ?
N41 C43 C46 122.1(5) . . ?
C44 C43 C46 129.9(5) . . ?
C43 C44 C45 105.9(4) . . ?
N42 C45 C44 109.6(4) . . ?
N42 C45 C47 121.8(4) . . ?
C44 C45 C47 128.5(4) . . ?
O11 S1 O12 115.0(3) . . ?
O11 S1 O13 115.2(3) . . ?
O12 S1 O13 114.2(2) . . ?
O11 S1 C1 104.3(3) . . ?
O12 S1 C1 103.7(3) . . ?
O13 S1 C1 102.1(3) . . ?
F11 C1 F13 110.6(7) . . ?
F11 C1 F12 107.4(7) . . ?
F13 C1 F12 105.5(7) . . ?
F11 C1 S1 110.8(6) . . ?
F13 C1 S1 111.6(5) . . ?
F12 C1 S1 110.8(5) . . ?
O22 S2 O21 115.1(3) . . ?
O22 S2 O23 114.1(3) . . ?
O21 S2 O23 114.6(3) . . ?
O22 S2 C2 104.5(3) . . ?
O21 S2 C2 103.8(3) . . ?
O23 S2 C2 102.7(3) . . ?
F22 C2 F23 110.9(6) . . ?
F22 C2 F21 105.7(6) . . ?
F23 C2 F21 105.8(6) . . ?
F22 C2 S2 112.5(5) . . ?
F23 C2 S2 111.6(5) . . ?
F21 C2 S2 109.9(5) . . ?
O32 S3 O33 115.2(3) . . ?
O32 S3 O31 114.3(3) . . ?
O33 S3 O31 114.4(3) . . ?
O32 S3 C3 104.8(3) . . ?
O33 S3 C3 104.3(3) . . ?
O31 S3 C3 101.7(3) . . ?
F31 C3 F33 109.0(6) . . ?
F31 C3 F32 107.4(6) . . ?
F33 C3 F32 106.2(6) . . ?
F31 C3 S3 112.3(5) . . ?
F33 C3 S3 111.4(5) . . ?
F32 C3 S3 110.3(5) . . ?
O43 S4 O41 115.9(3) . . ?
O43 S4 O42 114.2(3) . . ?
O41 S4 O42 113.8(3) . . ?
O43 S4 C4 104.1(3) . . ?
O41 S4 C4 104.2(3) . . ?
O42 S4 C4 102.5(3) . . ?
F42 C4 F43 107.4(6) . . ?
F42 C4 F41 109.3(7) . . ?
F43 C4 F41 103.6(6) . . ?
F42 C4 S4 113.0(5) . . ?
F43 C4 S4 111.9(5) . . ?
F41 C4 S4 111.1(5) . . ?

loop_
_geom_bond_atom_site_label_1
_geom_bond_atom_site_label_2
_geom_bond_distance
_geom_bond_site_symmetry_2
_geom_bond_publ_flag
Cu1 N12 1.955(4) . ?
Cu1 N22 1.967(4) . ?
Cu1 O2 2.082(4) . ?
Cu1 N1 2.083(4) . ?
Cu1 O1 2.094(4) . ?
N1 C21 1.460(7) . ?
N1 C11 1.479(6) . ?
N11 C13 1.338(6) . ?
N11 N12 1.374(5) . ?
N11 C12 1.451(6) . ?
N12 C15 1.347(6) . ?
N21 C23 1.347(7) . ?
N21 N22 1.365(6) . ?
N21 C22 1.442(7) . ?
N22 C25 1.329(6) . ?
C11 C12 1.491(7) . ?
C13 C14 1.382(7) . ?
C13 C16 1.507(7) . ?
C14 C15 1.391(7) . ?
C15 C17 1.500(7) . ?
C21 C22 1.485(7) . ?
C23 C24 1.359(9) . ?
C23 C26 1.501(8) . ?
C24 C25 1.388(8) . ?
C25 C27 1.478(8) . ?
Cu2 N42 1.963(4) . ?
Cu2 N32 1.968(4) . ?
Cu2 O4 2.076(4) . ?
Cu2 N2 2.088(4) . ?
Cu2 O3 2.108(5) . ?
N2 C31 1.459(6) . ?
N2 C41 1.472(6) . ?
N31 C33 1.347(7) . ?
N31 N32 1.352(5) . ?
N31 C32 1.437(7) . ?
N32 C35 1.342(6) . ?
N41 C43 1.339(6) . ?
N41 N42 1.370(5) . ?
N41 C42 1.462(6) . ?
N42 C45 1.342(6) . ?
C31 C32 1.498(8) . ?
C33 C34 1.353(8) . ?
C33 C36 1.503(9) . ?
C34 C35 1.378(7) . ?
C35 C37 1.466(8) . ?
C41 C42 1.504(7) . ?
C43 C44 1.372(7) . ?
C43 C46 1.507(7) . ?
C44 C45 1.394(7) . ?
C45 C47 1.480(6) . ?
S1 O11 1.417(4) . ?
S1 O12 1.429(4) . ?
S1 O13 1.439(4) . ?
S1 C1 1.817(7) . ?
C1 F11 1.294(8) . ?
C1 F13 1.308(8) . ?
C1 F12 1.330(8) . ?
S2 O22 1.421(4) . ?
S2 O21 1.429(4) . ?
S2 O23 1.442(4) . ?
S2 C2 1.816(6) . ?
C2 F22 1.286(7) . ?
C2 F23 1.324(7) . ?
C2 F21 1.329(7) . ?
S3 O32 1.421(4) . ?
S3 O33 1.432(4) . ?
S3 O31 1.456(4) . ?
S3 C3 1.811(6) . ?
C3 F31 1.287(7) . ?
C3 F33 1.317(7) . ?
C3 F32 1.329(7) . ?
S4 O43 1.414(4) . ?
S4 O41 1.422(4) . ?
S4 O42 1.448(4) . ?
S4 C4 1.802(6) . ?
C4 F42 1.310(8) . ?
C4 F43 1.329(8) . ?
C4 F41 1.330(8) . ?
